data_4129887
loop_
_publ_author_name
'Jiang, Bo'
'Zhang, Jing'
'Ma, Jian-Qiu'
'Zheng, Wei'
'Chen, Li-Jun'
'Sun, Bin'
'Li, Chao'
'Hu, Bing-Wen'
'Tan, Hongwei'
'Li, Xiaopeng'
'Yang, Hai-Bo'

_publ_section_title
;
 Vapochromic Behavior of a Chair-Shaped Supramolecular Metallacycle with
 Ultra-Stability.
;
_journal_issue 3
_journal_name_full 'Journal of the American Chemical Society'
_journal_page_first 738
_journal_page_last 741
_journal_paper_doi 10.1021/jacs.5b11409
_journal_volume 138
_journal_year 2016
_chemical_formula_sum 'C51 H76 Cl2 F12 N2 P6 Pt2'
_chemical_formula_weight 1592.04
_space_group_IT_number 2
_space_group_name_Hall '-P 1'
_space_group_name_H-M_alt 'P -1'
_symmetry_cell_setting triclinic
_symmetry_space_group_name_H-M 'P -1'
_atom_sites_solution_hydrogens geom
_atom_sites_solution_primary direct
_atom_sites_solution_secondary difmap
_audit_creation_method SHELXL-97
_cell_angle_alpha 96.6660(10)
_cell_angle_beta 107.7600(10)
_cell_angle_gamma 94.0020(10)
_cell_formula_units_Z 2
_cell_length_a 11.9287(5)
_cell_length_b 15.9954(6)
_cell_length_c 19.3548(8)
_cell_measurement_temperature 173(2)
_cell_volume 3471.5(2)
_computing_structure_refinement 'SHELXL-97 (Sheldrick, 2008)'
_computing_structure_solution 'SHELXS-97 (Sheldrick, 2008)'
_diffrn_ambient_temperature 173(2)
_diffrn_measured_fraction_theta_full 0.992
_diffrn_measured_fraction_theta_max 0.992
_diffrn_radiation_monochromator graphite
_diffrn_radiation_source 'fine-focus sealed tube'
_diffrn_radiation_type MoK\a
_diffrn_radiation_wavelength 0.71073
_diffrn_reflns_av_R_equivalents 0.0375
_diffrn_reflns_av_sigmaI/netI 0.0401
_diffrn_reflns_limit_h_max 14
_diffrn_reflns_limit_h_min -14
_diffrn_reflns_limit_k_max 19
_diffrn_reflns_limit_k_min -19
_diffrn_reflns_limit_l_max 22
_diffrn_reflns_limit_l_min -22
_diffrn_reflns_number 40557
_diffrn_reflns_theta_full 25.01
_diffrn_reflns_theta_max 25.01
_diffrn_reflns_theta_min 1.58
_exptl_absorpt_coefficient_mu 4.304
_exptl_absorpt_correction_T_max 0.7526
_exptl_absorpt_correction_T_min 0.5282
_exptl_absorpt_correction_type multi-scan
_exptl_absorpt_process_details sadabs
_exptl_crystal_colour colorless
_exptl_crystal_density_diffrn 1.523
_exptl_crystal_density_method 'not measured'
_exptl_crystal_description block
_exptl_crystal_F_000 1568
_exptl_crystal_size_max 0.17
_exptl_crystal_size_mid 0.16
_exptl_crystal_size_min 0.07
_platon_squeeze_details
;
;
_refine_diff_density_max 1.423
_refine_diff_density_min -1.042
_refine_diff_density_rms 0.122
_refine_ls_extinction_method none
_refine_ls_goodness_of_fit_ref 1.069
_refine_ls_hydrogen_treatment constr
_refine_ls_matrix_type full
_refine_ls_number_parameters 676
_refine_ls_number_reflns 12125
_refine_ls_number_restraints 2
_refine_ls_restrained_S_all 1.072
_refine_ls_R_factor_all 0.0429
_refine_ls_R_factor_gt 0.0314
_refine_ls_shift/su_max 0.004
_refine_ls_shift/su_mean 0.000
_refine_ls_structure_factor_coef Fsqd
_refine_ls_weighting_details 'calc w=1/[\s^2^(Fo^2^)+(0.0430P)^2^+3.3744P] where P=(Fo^2^+2Fc^2^)/3'
_refine_ls_weighting_scheme calc
_refine_ls_wR_factor_gt 0.0824
_refine_ls_wR_factor_ref 0.0867
_reflns_number_gt 9631
_reflns_number_total 12125
_reflns_threshold_expression >2sigma(I)
_cod_data_source_file ja5b11409_si_001.cif
_cod_data_source_block z
_cod_depositor_comments
;
The following automatic conversions were performed:

data item '_symmetry_cell_setting' value 'Triclinic' was changed to
'triclinic' in accordance with the
/home/saulius/struct/COD-crude-data/automatic-downloads/DataCite-retrospective/ACS/depositions/lib/dictionaries/cif_core.dic
dictionary named 'cif_core.dic' version 2.4.2 last updated on
2011-04-26.

Automatic conversion script
Id: cif_fix_values 6909 2019-04-08 15:41:33Z antanas 
;
_cod_original_sg_symbol_H-M P-1
_cod_database_code 4129887

loop_
_symmetry_equiv_pos_as_xyz
'x, y, z'
'-x, -y, -z'

loop_
_atom_site_label
_atom_site_type_symbol
_atom_site_fract_x
_atom_site_fract_y
_atom_site_fract_z
_atom_site_U_iso_or_equiv
_atom_site_adp_type
_atom_site_occupancy
_atom_site_symmetry_multiplicity
_atom_site_calc_flag
_atom_site_refinement_flags
Pt1 Pt 1.058807(17) 1.315197(12) -0.232528(10) 0.02244(7) Uani 1 1 d .
Pt2 Pt 1.271525(17) 1.679513(12) -0.331994(11) 0.02461(7) Uani 1 1 d .
P1 P 0.95922(13) 1.40048(9) -0.17211(8) 0.0297(3) Uani 1 1 d .
P2 P 1.17353(12) 1.24336(9) -0.29124(8) 0.0280(3) Uani 1 1 d .
P3 P 1.13912(13) 1.74534(9) -0.28485(9) 0.0333(3) Uani 1 1 d .
P4 P 1.39321(13) 1.60516(9) -0.38267(9) 0.0343(4) Uani 1 1 d .
N1 N 0.9805(4) 1.2018(3) -0.2107(2) 0.0249(10) Uani 1 1 d .
N2 N 1.3417(4) 1.7947(3) -0.3559(2) 0.0258(10) Uani 1 1 d .
C1 C 0.8790(5) 1.1639(3) -0.2603(3) 0.0284(12) Uani 1 1 d .
H1A H 0.8396 1.1929 -0.2993 0.034 Uiso 1 1 calc R
C2 C 0.8304(5) 1.0852(3) -0.2567(3) 0.0311(13) Uani 1 1 d .
H2A H 0.7582 1.0609 -0.2927 0.037 Uiso 1 1 calc R
C3 C 0.8858(5) 1.0407(3) -0.2008(3) 0.0309(13) Uani 1 1 d .
H3A H 0.8533 0.9857 -0.1982 0.037 Uiso 1 1 calc R
C4 C 0.9919(5) 1.0797(3) -0.1481(3) 0.0275(12) Uani 1 1 d .
C5 C 1.0346(4) 1.1598(3) -0.1547(3) 0.0246(11) Uani 1 1 d .
H5A H 1.1049 1.1868 -0.1185 0.029 Uiso 1 1 calc R
C6 C 1.0545(5) 1.0362(3) -0.0895(3) 0.0325(13) Uani 1 1 d .
C7 C 1.1051(5) 0.9961(4) -0.0443(3) 0.0364(14) Uani 1 1 d .
C8 C 1.1695(5) 0.9458(4) 0.0086(3) 0.0343(13) Uani 1 1 d .
C9 C 1.2515(5) 0.9856(4) 0.0730(3) 0.0305(13) Uani 1 1 d .
H9A H 1.2640 1.0457 0.0829 0.037 Uiso 1 1 calc R
C10 C 1.3156(5) 0.9373(3) 0.1233(3) 0.0316(13) Uani 1 1 d .
C11 C 1.2960(5) 0.8490(3) 0.1090(3) 0.0320(13) Uani 1 1 d .
H11A H 1.3402 0.8157 0.1429 0.038 Uiso 1 1 calc R
C12 C 1.2109(6) 0.8103(4) 0.0444(3) 0.0416(15) Uani 1 1 d .
H12A H 1.1965 0.7503 0.0346 0.050 Uiso 1 1 calc R
C13 C 1.1477(6) 0.8579(4) -0.0052(3) 0.0400(15) Uani 1 1 d .
H13A H 1.0891 0.8309 -0.0489 0.048 Uiso 1 1 calc R
C14 C 1.3964(5) 0.9796(3) 0.1915(3) 0.0308(13) Uani 1 1 d .
C15 C 1.2087(5) 1.5717(3) -0.3042(3) 0.0276(12) Uani 1 1 d .
C16 C 1.2582(4) 1.5503(3) -0.2340(3) 0.0265(12) Uani 1 1 d .
H16A H 1.3214 1.5875 -0.1998 0.032 Uiso 1 1 calc R
C17 C 1.2192(4) 1.4778(3) -0.2124(3) 0.0279(12) Uani 1 1 d .
H17A H 1.2562 1.4661 -0.1642 0.034 Uiso 1 1 calc R
C18 C 1.1256(4) 1.4210(3) -0.2606(3) 0.0252(11) Uani 1 1 d .
C19 C 1.0749(4) 1.4423(3) -0.3307(3) 0.0239(11) Uani 1 1 d .
H19A H 1.0110 1.4055 -0.3647 0.029 Uiso 1 1 calc R
C20 C 1.1148(5) 1.5154(3) -0.3521(3) 0.0266(12) Uani 1 1 d .
H20A H 1.0776 1.5275 -0.4001 0.032 Uiso 1 1 calc R
C21 C 1.3004(5) 1.8200(3) -0.4229(3) 0.0307(13) Uani 1 1 d .
H21A H 1.2434 1.7830 -0.4615 0.037 Uiso 1 1 calc R
C22 C 1.3388(6) 1.8976(3) -0.4364(3) 0.0370(14) Uani 1 1 d .
H22A H 1.3100 1.9135 -0.4839 0.044 Uiso 1 1 calc R
C23 C 1.4203(5) 1.9527(3) -0.3797(3) 0.0294(12) Uani 1 1 d .
H23A H 1.4475 2.0067 -0.3880 0.035 Uiso 1 1 calc R
C24 C 1.4615(4) 1.9281(3) -0.3109(3) 0.0271(12) Uani 1 1 d .
C25 C 1.4197(5) 1.8475(3) -0.3019(3) 0.0284(12) Uani 1 1 d .
H25A H 1.4485 1.8297 -0.2551 0.034 Uiso 1 1 calc R
C26 C 1.5412(5) 1.9803(3) -0.2483(3) 0.0298(12) Uani 1 1 d .
C27 C 0.9040(7) 1.4916(4) -0.2158(4) 0.0531(19) Uani 1 1 d .
H27A H 0.8719 1.5275 -0.1828 0.064 Uiso 1 1 calc R
H27B H 0.9708 1.5259 -0.2231 0.064 Uiso 1 1 calc R
C28 C 0.8090(7) 1.4663(6) -0.2886(4) 0.073(2) Uani 1 1 d .
H28A H 0.7829 1.5172 -0.3096 0.110 Uiso 1 1 calc R
H28B H 0.7416 1.4336 -0.2816 0.110 Uiso 1 1 calc R
H28C H 0.8405 1.4316 -0.3219 0.110 Uiso 1 1 calc R
C29 C 0.8303(5) 1.3466(4) -0.1595(4) 0.0421(15) Uani 1 1 d .
H29A H 0.7734 1.3245 -0.2085 0.050 Uiso 1 1 calc R
H29B H 0.8548 1.2972 -0.1344 0.050 Uiso 1 1 calc R
C30 C 0.7659(6) 1.3988(4) -0.1163(4) 0.0503(17) Uani 1 1 d .
H30A H 0.6981 1.3634 -0.1126 0.075 Uiso 1 1 calc R
H30B H 0.7379 1.4468 -0.1415 0.075 Uiso 1 1 calc R
H30C H 0.8201 1.4199 -0.0671 0.075 Uiso 1 1 calc R
C31 C 1.0554(6) 1.4475(4) -0.0816(3) 0.0509(18) Uani 1 1 d .
H31A H 1.1218 1.4841 -0.0869 0.061 Uiso 1 1 calc R
H31B H 1.0102 1.4839 -0.0576 0.061 Uiso 1 1 calc R
C32 C 1.1048(9) 1.3838(5) -0.0333(4) 0.089(3) Uani 1 1 d .
H32A H 1.1558 1.4131 0.0144 0.133 Uiso 1 1 calc R
H32B H 1.1512 1.3482 -0.0561 0.133 Uiso 1 1 calc R
H32C H 1.0397 1.3482 -0.0266 0.133 Uiso 1 1 calc R
C33 C 1.1821(6) 1.1344(4) -0.2746(4) 0.0503(18) Uani 1 1 d .
H33A H 1.2147 1.1343 -0.2211 0.060 Uiso 1 1 calc R
H33B H 1.1006 1.1049 -0.2911 0.060 Uiso 1 1 calc R
C34 C 1.2574(7) 1.0832(4) -0.3121(5) 0.069(2) Uani 1 1 d .
H34A H 1.2578 1.0259 -0.2988 0.103 Uiso 1 1 calc R
H34B H 1.3387 1.1112 -0.2961 0.103 Uiso 1 1 calc R
H34C H 1.2236 1.0798 -0.3654 0.103 Uiso 1 1 calc R
C35 C 1.1189(6) 1.2368(4) -0.3909(3) 0.0464(16) Uani 1 1 d .
H35A H 1.1237 1.2946 -0.4039 0.056 Uiso 1 1 calc R
H35B H 1.1710 1.2041 -0.4120 0.056 Uiso 1 1 calc R
C36 C 0.9933(7) 1.1958(6) -0.4247(4) 0.078(3) Uani 1 1 d .
H36A H 0.9696 1.1942 -0.4780 0.117 Uiso 1 1 calc R
H36B H 0.9406 1.2286 -0.4050 0.117 Uiso 1 1 calc R
H36C H 0.9879 1.1380 -0.4130 0.117 Uiso 1 1 calc R
C37 C 1.3262(6) 1.2911(4) -0.2673(4) 0.0541(18) Uani 1 1 d .
H37A H 1.3671 1.2580 -0.2968 0.065 Uiso 1 1 calc R
H37B H 1.3262 1.3492 -0.2802 0.065 Uiso 1 1 calc R
C38 C 1.3925(7) 1.2949(6) -0.1890(5) 0.095(3) Uani 1 1 d .
H38A H 1.4734 1.3215 -0.1792 0.143 Uiso 1 1 calc R
H38B H 1.3951 1.2374 -0.1762 0.143 Uiso 1 1 calc R
H38C H 1.3532 1.3283 -0.1595 0.143 Uiso 1 1 calc R
C39 C 0.9853(5) 1.7007(4) -0.3290(4) 0.0455(16) Uani 1 1 d .
H39A H 0.9764 1.6413 -0.3200 0.055 Uiso 1 1 calc R
H39B H 0.9342 1.7328 -0.3065 0.055 Uiso 1 1 calc R
C40 C 0.9436(6) 1.7027(5) -0.4108(4) 0.064(2) Uani 1 1 d .
H40A H 0.8606 1.6785 -0.4315 0.097 Uiso 1 1 calc R
H40B H 0.9922 1.6694 -0.4338 0.097 Uiso 1 1 calc R
H40C H 0.9512 1.7614 -0.4202 0.097 Uiso 1 1 calc R
C41 C 1.1691(7) 1.7405(5) -0.1867(4) 0.066(2) Uani 1 1 d .
H41A H 1.1074 1.7671 -0.1703 0.079 Uiso 1 1 calc R
H41B H 1.1642 1.6804 -0.1790 0.079 Uiso 1 1 calc R
C42 C 1.2875(8) 1.7836(7) -0.1412(5) 0.103(4) Uani 1 1 d .
H42A H 1.2994 1.7784 -0.0896 0.154 Uiso 1 1 calc R
H42B H 1.2919 1.8436 -0.1471 0.154 Uiso 1 1 calc R
H42C H 1.3491 1.7572 -0.1569 0.154 Uiso 1 1 calc R
C43 C 1.1384(6) 1.8579(4) -0.2924(4) 0.054(2) Uani 1 1 d .
H43A H 1.2208 1.8854 -0.2709 0.065 Uiso 1 1 calc R
H43B H 1.1121 1.8640 -0.3451 0.065 Uiso 1 1 calc R
C44 C 1.0610(6) 1.9051(4) -0.2559(4) 0.056(2) Uani 1 1 d .
H44A H 1.0678 1.9649 -0.2624 0.084 Uiso 1 1 calc R
H44B H 1.0866 1.9005 -0.2035 0.084 Uiso 1 1 calc R
H44C H 0.9783 1.8804 -0.2783 0.084 Uiso 1 1 calc R
C45 C 1.4423(8) 1.5103(4) -0.3457(6) 0.083(3) Uani 1 1 d .
H45A H 1.3719 1.4717 -0.3486 0.100 Uiso 1 1 calc R
H45B H 1.4845 1.4812 -0.3766 0.100 Uiso 1 1 calc R
C46 C 1.5214(9) 1.5264(7) -0.2687(6) 0.110(4) Uani 1 1 d .
H46A H 1.5441 1.4726 -0.2523 0.165 Uiso 1 1 calc R
H46B H 1.4798 1.5542 -0.2375 0.165 Uiso 1 1 calc R
H46C H 1.5925 1.5632 -0.2655 0.165 Uiso 1 1 calc R
C47 C 1.3296(6) 1.5762(7) -0.4811(5) 0.124(5) Uani 1 1 d D
H47A H 1.3393 1.6276 -0.5036 0.148 Uiso 1 1 calc R
H47C H 1.3784 1.5351 -0.4969 0.148 Uiso 1 1 calc R
C48 C 1.2086(6) 1.5409(8) -0.5124(5) 0.113(4) Uani 1 1 d D
H48A H 1.1889 1.5285 -0.5658 0.169 Uiso 1 1 calc R
H48B H 1.1573 1.5816 -0.5002 0.169 Uiso 1 1 calc R
H48C H 1.1965 1.4885 -0.4926 0.169 Uiso 1 1 calc R
C49 C 1.5283(5) 1.6681(4) -0.3781(4) 0.0450(16) Uani 1 1 d D
H49A H 1.5063 1.7195 -0.4008 0.054 Uiso 1 1 calc R
H49B H 1.5736 1.6870 -0.3258 0.054 Uiso 1 1 calc R
C50 C 1.6098(6) 1.6255(5) -0.4146(4) 0.063(2) Uani 1 1 d D
H50A H 1.6796 1.6652 -0.4085 0.095 Uiso 1 1 calc R
H50B H 1.5675 1.6083 -0.4669 0.095 Uiso 1 1 calc R
H50C H 1.6348 1.5754 -0.3918 0.095 Uiso 1 1 calc R
P5 P 0.43535(14) -0.21860(11) 0.39263(9) 0.0396(4) Uani 1 1 d .
P6 P 1.2022(2) 1.25185(13) 0.15335(12) 0.0618(5) Uani 1 1 d .
F1 F 0.4702(4) -0.3111(3) 0.3813(3) 0.0880(15) Uani 1 1 d .
F2 F 0.3934(4) -0.2178(3) 0.3068(2) 0.0747(13) Uani 1 1 d .
F3 F 0.3050(3) -0.2536(3) 0.3894(3) 0.0753(14) Uani 1 1 d .
F4 F 0.4010(4) -0.1246(3) 0.4038(2) 0.0700(12) Uani 1 1 d .
F5 F 0.4773(3) -0.2179(3) 0.4788(2) 0.0629(11) Uani 1 1 d .
F6 F 0.5660(3) -0.1806(3) 0.3972(2) 0.0636(11) Uani 1 1 d .
F7 F 1.1370(7) 1.1715(4) 0.1683(4) 0.154(3) Uani 1 1 d .
F8 F 1.3259(6) 1.2197(5) 0.1802(4) 0.140(3) Uani 1 1 d .
F9 F 1.2586(5) 1.3365(3) 0.1372(3) 0.1054(18) Uani 1 1 d .
F10 F 1.0754(4) 1.2865(3) 0.1248(3) 0.1044(18) Uani 1 1 d .
F11 F 1.2182(5) 1.2967(4) 0.2338(3) 0.1002(17) Uani 1 1 d .
F12 F 1.1860(6) 1.2101(4) 0.0735(3) 0.131(2) Uani 1 1 d .
Cl2 Cl 1.27471(16) 1.13509(12) 0.35632(11) 0.0599(5) Uani 1 1 d .
Cl1 Cl 1.1555(2) 1.05286(15) 0.44534(13) 0.0829(7) Uani 1 1 d .
C01 C 1.2943(7) 1.0876(7) 0.4368(4) 0.086(3) Uani 1 1 d .

loop_
_atom_site_aniso_label
_atom_site_aniso_U_11
_atom_site_aniso_U_22
_atom_site_aniso_U_33
_atom_site_aniso_U_23
_atom_site_aniso_U_13
_atom_site_aniso_U_12
Pt1 0.02642(12) 0.01831(11) 0.02453(12) 0.00565(8) 0.01002(9) 0.00218(8)
Pt2 0.02621(12) 0.01650(11) 0.03205(13) 0.00326(9) 0.01120(9) -0.00011(8)
P1 0.0369(8) 0.0245(7) 0.0308(8) 0.0021(6) 0.0156(7) 0.0047(6)
P2 0.0302(8) 0.0225(7) 0.0375(8) 0.0080(6) 0.0178(7) 0.0055(6)
P3 0.0361(8) 0.0252(8) 0.0437(9) 0.0035(7) 0.0206(7) 0.0042(6)
P4 0.0276(8) 0.0284(8) 0.0443(9) -0.0038(7) 0.0106(7) 0.0050(6)
N1 0.025(2) 0.024(2) 0.028(2) 0.0051(19) 0.010(2) 0.0045(19)
N2 0.023(2) 0.023(2) 0.034(3) 0.005(2) 0.013(2) 0.0044(19)
C1 0.032(3) 0.032(3) 0.025(3) 0.013(2) 0.011(2) 0.008(2)
C2 0.031(3) 0.022(3) 0.040(3) 0.001(2) 0.014(3) -0.003(2)
C3 0.035(3) 0.024(3) 0.041(3) 0.007(3) 0.021(3) 0.006(2)
C4 0.033(3) 0.027(3) 0.030(3) 0.007(2) 0.018(3) 0.006(2)
C5 0.017(3) 0.029(3) 0.029(3) 0.006(2) 0.006(2) 0.010(2)
C6 0.045(3) 0.023(3) 0.034(3) 0.004(3) 0.019(3) 0.002(3)
C7 0.048(4) 0.032(3) 0.034(3) 0.008(3) 0.019(3) 0.007(3)
C8 0.050(4) 0.029(3) 0.029(3) 0.014(2) 0.016(3) 0.003(3)
C9 0.028(3) 0.030(3) 0.039(3) 0.008(3) 0.017(3) 0.005(2)
C10 0.032(3) 0.031(3) 0.032(3) 0.003(2) 0.011(3) 0.001(2)
C11 0.031(3) 0.024(3) 0.041(3) 0.012(3) 0.007(3) 0.006(2)
C12 0.062(4) 0.025(3) 0.037(4) 0.006(3) 0.015(3) 0.002(3)
C13 0.057(4) 0.031(3) 0.033(3) 0.003(3) 0.017(3) 0.002(3)
C14 0.027(3) 0.031(3) 0.037(3) 0.012(3) 0.013(3) 0.001(2)
C15 0.030(3) 0.017(3) 0.038(3) 0.003(2) 0.015(3) -0.002(2)
C16 0.015(3) 0.027(3) 0.032(3) 0.003(2) 0.002(2) -0.001(2)
C17 0.018(3) 0.032(3) 0.034(3) 0.013(2) 0.005(2) 0.007(2)
C18 0.023(3) 0.022(3) 0.031(3) 0.006(2) 0.007(2) 0.004(2)
C19 0.017(3) 0.027(3) 0.027(3) 0.005(2) 0.004(2) 0.003(2)
C20 0.037(3) 0.022(3) 0.024(3) 0.005(2) 0.013(2) -0.001(2)
C21 0.041(3) 0.025(3) 0.027(3) 0.003(2) 0.014(3) 0.004(2)
C22 0.060(4) 0.028(3) 0.028(3) 0.010(3) 0.018(3) 0.008(3)
C23 0.033(3) 0.026(3) 0.036(3) 0.010(2) 0.018(3) 0.005(2)
C24 0.023(3) 0.020(3) 0.043(3) 0.008(2) 0.015(2) 0.004(2)
C25 0.034(3) 0.021(3) 0.034(3) 0.009(2) 0.014(3) 0.007(2)
C26 0.038(3) 0.020(3) 0.034(3) 0.010(2) 0.015(3) -0.002(2)
C27 0.078(5) 0.039(4) 0.064(5) 0.017(3) 0.047(4) 0.018(4)
C28 0.067(5) 0.107(7) 0.065(5) 0.038(5) 0.029(4) 0.052(5)
C29 0.048(4) 0.035(3) 0.053(4) 0.003(3) 0.030(3) 0.005(3)
C30 0.060(4) 0.038(4) 0.065(5) 0.005(3) 0.038(4) 0.005(3)
C31 0.069(5) 0.047(4) 0.038(4) -0.003(3) 0.024(3) 0.000(3)
C32 0.149(9) 0.078(6) 0.021(4) 0.003(4) -0.003(5) 0.037(6)
C33 0.075(5) 0.032(3) 0.072(5) 0.026(3) 0.055(4) 0.024(3)
C34 0.090(6) 0.035(4) 0.120(7) 0.031(4) 0.076(6) 0.032(4)
C35 0.057(4) 0.044(4) 0.042(4) 0.003(3) 0.022(3) 0.009(3)
C36 0.068(5) 0.110(7) 0.040(4) -0.011(4) 0.005(4) -0.007(5)
C37 0.047(4) 0.046(4) 0.079(5) 0.006(4) 0.035(4) 0.004(3)
C38 0.039(5) 0.121(8) 0.098(7) -0.018(6) -0.007(5) 0.023(5)
C39 0.045(4) 0.030(3) 0.070(5) 0.007(3) 0.031(4) 0.003(3)
C40 0.033(4) 0.065(5) 0.088(6) -0.001(4) 0.013(4) 0.007(3)
C41 0.094(6) 0.064(5) 0.056(5) 0.005(4) 0.046(5) 0.024(4)
C42 0.077(6) 0.157(10) 0.050(5) -0.029(6) -0.003(5) 0.032(7)
C43 0.057(4) 0.023(3) 0.100(6) 0.003(3) 0.052(4) 0.005(3)
C44 0.044(4) 0.033(4) 0.097(6) -0.003(4) 0.034(4) 0.011(3)
C45 0.081(6) 0.032(4) 0.182(11) 0.050(5) 0.090(7) 0.035(4)
C46 0.088(7) 0.145(10) 0.151(10) 0.119(9) 0.068(7) 0.069(7)
C47 0.044(5) 0.196(11) 0.092(7) -0.076(7) -0.010(5) 0.062(6)
C48 0.056(6) 0.214(13) 0.055(5) -0.024(7) 0.008(4) 0.046(7)
C49 0.034(3) 0.045(4) 0.070(5) 0.020(3) 0.031(3) 0.016(3)
C50 0.064(5) 0.064(5) 0.092(6) 0.031(4) 0.055(5) 0.031(4)
P5 0.0353(9) 0.0422(9) 0.0419(9) 0.0093(7) 0.0118(7) 0.0043(7)
P6 0.0712(14) 0.0563(12) 0.0569(13) 0.0078(10) 0.0194(11) 0.0047(10)
F1 0.103(4) 0.046(3) 0.111(4) 0.001(3) 0.027(3) 0.021(2)
F2 0.074(3) 0.101(4) 0.041(2) 0.006(2) 0.008(2) 0.002(3)
F3 0.031(2) 0.090(3) 0.104(4) 0.047(3) 0.009(2) -0.001(2)
F4 0.103(3) 0.047(2) 0.079(3) 0.020(2) 0.052(3) 0.019(2)
F5 0.058(3) 0.088(3) 0.049(2) 0.030(2) 0.018(2) 0.013(2)
F6 0.051(2) 0.086(3) 0.056(2) 0.003(2) 0.026(2) -0.010(2)
F7 0.185(7) 0.088(4) 0.181(7) 0.049(5) 0.045(6) -0.034(4)
F8 0.126(5) 0.182(7) 0.116(5) 0.030(5) 0.025(4) 0.093(5)
F9 0.118(4) 0.098(4) 0.101(4) 0.032(3) 0.037(4) -0.021(3)
F10 0.077(3) 0.099(4) 0.113(4) -0.010(3) 0.004(3) 0.009(3)
F11 0.086(4) 0.149(5) 0.061(3) 0.000(3) 0.024(3) 0.005(3)
F12 0.176(6) 0.128(5) 0.080(4) -0.025(4) 0.038(4) 0.038(5)
Cl2 0.0534(11) 0.0567(11) 0.0659(12) 0.0061(9) 0.0164(9) -0.0036(9)
Cl1 0.0977(17) 0.0787(15) 0.0838(16) 0.0332(12) 0.0374(13) 0.0107(13)
C01 0.054(5) 0.140(9) 0.054(5) 0.031(5) 0.002(4) -0.013(5)

loop_
_atom_type_symbol
_atom_type_description
_atom_type_scat_dispersion_real
_atom_type_scat_dispersion_imag
_atom_type_scat_source
C C 0.0033 0.0016 'International Tables Vol C Tables 4.2.6.8 and 6.1.1.4'
H H 0.0000 0.0000 'International Tables Vol C Tables 4.2.6.8 and 6.1.1.4'
N N 0.0061 0.0033 'International Tables Vol C Tables 4.2.6.8 and 6.1.1.4'
F F 0.0171 0.0103 'International Tables Vol C Tables 4.2.6.8 and 6.1.1.4'
P P 0.1023 0.0942 'International Tables Vol C Tables 4.2.6.8 and 6.1.1.4'
Pt Pt -1.7033 8.3905 'International Tables Vol C Tables 4.2.6.8 and 6.1.1.4'
Cl Cl 0.1484 0.1585 'International Tables Vol C Tables 4.2.6.8 and 6.1.1.4'

loop_
_geom_angle_atom_site_label_1
_geom_angle_atom_site_label_2
_geom_angle_atom_site_label_3
_geom_angle
_geom_angle_site_symmetry_1
C18 Pt1 N1 176.00(18) .
C18 Pt1 P1 87.94(14) .
N1 Pt1 P1 93.09(11) .
C18 Pt1 P2 86.10(14) .
N1 Pt1 P2 93.04(11) .
P1 Pt1 P2 173.48(5) .
C15 Pt2 N2 177.35(19) .
C15 Pt2 P4 90.44(15) .
N2 Pt2 P4 90.46(11) .
C15 Pt2 P3 86.23(15) .
N2 Pt2 P3 92.99(11) .
P4 Pt2 P3 175.72(5) .
C29 P1 C31 106.8(3) .
C29 P1 C27 104.1(3) .
C31 P1 C27 103.9(3) .
C29 P1 Pt1 114.43(19) .
C31 P1 Pt1 111.1(2) .
C27 P1 Pt1 115.6(2) .
C33 P2 C37 105.9(3) .
C33 P2 C35 104.8(3) .
C37 P2 C35 103.5(3) .
C33 P2 Pt1 113.40(19) .
C37 P2 Pt1 114.7(2) .
C35 P2 Pt1 113.5(2) .
C43 P3 C39 104.5(3) .
C43 P3 C41 104.6(4) .
C39 P3 C41 105.8(4) .
C43 P3 Pt2 114.3(2) .
C39 P3 Pt2 113.8(2) .
C41 P3 Pt2 112.8(2) .
C45 P4 C47 107.0(5) .
C45 P4 C49 104.6(3) .
C47 P4 C49 99.9(4) .
C45 P4 Pt2 117.7(3) .
C47 P4 Pt2 112.6(2) .
C49 P4 Pt2 113.33(19) .
C1 N1 C5 117.8(4) .
C1 N1 Pt1 118.0(3) .
C5 N1 Pt1 123.6(3) .
C25 N2 C21 118.7(5) .
C25 N2 Pt2 119.0(4) .
C21 N2 Pt2 122.0(4) .
N1 C1 C2 122.5(5) .
N1 C1 H1A 118.7 .
C2 C1 H1A 118.7 .
C1 C2 C3 120.4(5) .
C1 C2 H2A 119.8 .
C3 C2 H2A 119.8 .
C2 C3 C4 117.8(5) .
C2 C3 H3A 121.1 .
C4 C3 H3A 121.1 .
C5 C4 C3 118.5(5) .
C5 C4 C6 121.1(5) .
C3 C4 C6 120.5(5) .
N1 C5 C4 122.9(5) .
N1 C5 H5A 118.5 .
C4 C5 H5A 118.5 .
C7 C6 C4 176.0(6) .
C6 C7 C8 177.4(6) .
C9 C8 C13 120.5(5) .
C9 C8 C7 119.4(5) .
C13 C8 C7 120.1(6) .
C8 C9 C10 119.7(5) .
C8 C9 H9A 120.2 .
C10 C9 H9A 120.2 .
C9 C10 C11 120.0(5) .
C9 C10 C14 119.0(5) .
C11 C10 C14 120.9(5) .
C12 C11 C10 119.3(5) .
C12 C11 H11A 120.4 .
C10 C11 H11A 120.4 .
C13 C12 C11 120.7(5) .
C13 C12 H12A 119.7 .
C11 C12 H12A 119.7 .
C12 C13 C8 119.9(6) .
C12 C13 H13A 120.1 .
C8 C13 H13A 120.1 .
C26 C14 C10 175.2(6) 2_885
C20 C15 C16 116.2(5) .
C20 C15 Pt2 123.3(4) .
C16 C15 Pt2 120.5(4) .
C17 C16 C15 122.9(5) .
C17 C16 H16A 118.6 .
C15 C16 H16A 118.6 .
C16 C17 C18 121.0(5) .
C16 C17 H17A 119.5 .
C18 C17 H17A 119.5 .
C19 C18 C17 116.5(5) .
C19 C18 Pt1 119.7(4) .
C17 C18 Pt1 123.7(4) .
C20 C19 C18 122.2(5) .
C20 C19 H19A 118.9 .
C18 C19 H19A 118.9 .
C19 C20 C15 121.3(5) .
C19 C20 H20A 119.3 .
C15 C20 H20A 119.3 .
N2 C21 C22 121.8(5) .
N2 C21 H21A 119.1 .
C22 C21 H21A 119.1 .
C21 C22 C23 119.3(5) .
C21 C22 H22A 120.4 .
C23 C22 H22A 120.4 .
C24 C23 C22 119.3(5) .
C24 C23 H23A 120.3 .
C22 C23 H23A 120.3 .
C23 C24 C25 118.0(5) .
C23 C24 C26 124.2(5) .
C25 C24 C26 117.8(5) .
N2 C25 C24 122.9(5) .
N2 C25 H25A 118.5 .
C24 C25 H25A 118.5 .
C14 C26 C24 173.8(6) 2_885
C28 C27 P1 112.8(5) .
C28 C27 H27A 109.0 .
P1 C27 H27A 109.0 .
C28 C27 H27B 109.0 .
P1 C27 H27B 109.0 .
H27A C27 H27B 107.8 .
C27 C28 H28A 109.5 .
C27 C28 H28B 109.5 .
H28A C28 H28B 109.5 .
C27 C28 H28C 109.5 .
H28A C28 H28C 109.5 .
H28B C28 H28C 109.5 .
C30 C29 P1 116.4(4) .
C30 C29 H29A 108.2 .
P1 C29 H29A 108.2 .
C30 C29 H29B 108.2 .
P1 C29 H29B 108.2 .
H29A C29 H29B 107.4 .
C29 C30 H30A 109.5 .
C29 C30 H30B 109.5 .
H30A C30 H30B 109.5 .
C29 C30 H30C 109.5 .
H30A C30 H30C 109.5 .
H30B C30 H30C 109.5 .
C32 C31 P1 113.5(5) .
C32 C31 H31A 108.9 .
P1 C31 H31A 108.9 .
C32 C31 H31B 108.9 .
P1 C31 H31B 108.9 .
H31A C31 H31B 107.7 .
C31 C32 H32A 109.5 .
C31 C32 H32B 109.5 .
H32A C32 H32B 109.5 .
C31 C32 H32C 109.5 .
H32A C32 H32C 109.5 .
H32B C32 H32C 109.5 .
C34 C33 P2 115.9(4) .
C34 C33 H33A 108.3 .
P2 C33 H33A 108.3 .
C34 C33 H33B 108.3 .
P2 C33 H33B 108.3 .
H33A C33 H33B 107.4 .
C33 C34 H34A 109.5 .
C33 C34 H34B 109.5 .
H34A C34 H34B 109.5 .
C33 C34 H34C 109.5 .
H34A C34 H34C 109.5 .
H34B C34 H34C 109.5 .
C36 C35 P2 113.6(5) .
C36 C35 H35A 108.8 .
P2 C35 H35A 108.8 .
C36 C35 H35B 108.8 .
P2 C35 H35B 108.8 .
H35A C35 H35B 107.7 .
C35 C36 H36A 109.5 .
C35 C36 H36B 109.5 .
H36A C36 H36B 109.5 .
C35 C36 H36C 109.5 .
H36A C36 H36C 109.5 .
H36B C36 H36C 109.5 .
C38 C37 P2 113.0(6) .
C38 C37 H37A 109.0 .
P2 C37 H37A 109.0 .
C38 C37 H37B 109.0 .
P2 C37 H37B 109.0 .
H37A C37 H37B 107.8 .
C37 C38 H38A 109.5 .
C37 C38 H38B 109.5 .
H38A C38 H38B 109.5 .
C37 C38 H38C 109.5 .
H38A C38 H38C 109.5 .
H38B C38 H38C 109.5 .
C40 C39 P3 113.0(5) .
C40 C39 H39A 109.0 .
P3 C39 H39A 109.0 .
C40 C39 H39B 109.0 .
P3 C39 H39B 109.0 .
H39A C39 H39B 107.8 .
C39 C40 H40A 109.5 .
C39 C40 H40B 109.5 .
H40A C40 H40B 109.5 .
C39 C40 H40C 109.5 .
H40A C40 H40C 109.5 .
H40B C40 H40C 109.5 .
C42 C41 P3 112.8(6) .
C42 C41 H41A 109.0 .
P3 C41 H41A 109.0 .
C42 C41 H41B 109.0 .
P3 C41 H41B 109.0 .
H41A C41 H41B 107.8 .
C41 C42 H42A 109.5 .
C41 C42 H42B 109.5 .
H42A C42 H42B 109.5 .
C41 C42 H42C 109.5 .
H42A C42 H42C 109.5 .
H42B C42 H42C 109.5 .
C44 C43 P3 115.9(5) .
C44 C43 H43A 108.3 .
P3 C43 H43A 108.3 .
C44 C43 H43B 108.3 .
P3 C43 H43B 108.3 .
H43A C43 H43B 107.4 .
C43 C44 H44A 109.5 .
C43 C44 H44B 109.5 .
H44A C44 H44B 109.5 .
C43 C44 H44C 109.5 .
H44A C44 H44C 109.5 .
H44B C44 H44C 109.5 .
C46 C45 P4 113.9(7) .
C46 C45 H45A 108.8 .
P4 C45 H45A 108.8 .
C46 C45 H45B 108.8 .
P4 C45 H45B 108.8 .
H45A C45 H45B 107.7 .
C45 C46 H46A 109.5 .
C45 C46 H46B 109.5 .
H46A C46 H46B 109.5 .
C45 C46 H46C 109.5 .
H46A C46 H46C 109.5 .
H46B C46 H46C 109.5 .
C48 C47 P4 120.0(8) .
C48 C47 H47A 107.3 .
P4 C47 H47A 107.3 .
C48 C47 H47C 107.3 .
P4 C47 H47C 107.3 .
H47A C47 H47C 106.9 .
C47 C48 H48A 109.5 .
C47 C48 H48B 109.5 .
H48A C48 H48B 109.5 .
C47 C48 H48C 109.5 .
H48A C48 H48C 109.5 .
H48B C48 H48C 109.5 .
C50 C49 P4 116.7(5) .
C50 C49 H49A 108.1 .
P4 C49 H49A 108.1 .
C50 C49 H49B 108.1 .
P4 C49 H49B 108.1 .
H49A C49 H49B 107.3 .
C49 C50 H50A 109.5 .
C49 C50 H50B 109.5 .
H50A C50 H50B 109.5 .
C49 C50 H50C 109.5 .
H50A C50 H50C 109.5 .
H50B C50 H50C 109.5 .
F1 P5 F2 90.5(3) .
F1 P5 F5 90.3(3) .
F2 P5 F5 179.1(3) .
F1 P5 F4 179.4(3) .
F2 P5 F4 89.2(2) .
F5 P5 F4 89.9(2) .
F1 P5 F3 91.6(3) .
F2 P5 F3 91.1(2) .
F5 P5 F3 89.1(2) .
F4 P5 F3 88.9(2) .
F1 P5 F6 90.1(3) .
F2 P5 F6 89.5(2) .
F5 P5 F6 90.3(2) .
F4 P5 F6 89.4(2) .
F3 P5 F6 178.2(3) .
F8 P6 F7 93.4(4) .
F8 P6 F12 90.2(4) .
F7 P6 F12 91.2(4) .
F8 P6 F9 91.1(4) .
F7 P6 F9 175.5(4) .
F12 P6 F9 89.6(4) .
F8 P6 F11 90.6(3) .
F7 P6 F11 90.1(4) .
F12 P6 F11 178.5(4) .
F9 P6 F11 89.1(3) .
F8 P6 F10 178.8(4) .
F7 P6 F10 87.7(4) .
F12 P6 F10 89.4(3) .
F9 P6 F10 87.8(3) .
F11 P6 F10 89.7(3) .
Cl2 C01 Cl1 110.6(4) .

loop_
_geom_bond_atom_site_label_1
_geom_bond_atom_site_label_2
_geom_bond_distance
_geom_bond_site_symmetry_2
Pt1 C18 2.020(5) .
Pt1 N1 2.126(4) .
Pt1 P1 2.3115(13) .
Pt1 P2 2.3129(13) .
Pt2 C15 2.026(5) .
Pt2 N2 2.129(4) .
Pt2 P4 2.3069(14) .
Pt2 P3 2.3074(14) .
P1 C29 1.806(6) .
P1 C31 1.816(7) .
P1 C27 1.832(7) .
P2 C33 1.813(6) .
P2 C37 1.823(7) .
P2 C35 1.825(6) .
P3 C43 1.823(6) .
P3 C39 1.824(6) .
P3 C41 1.834(7) .
P4 C45 1.810(7) .
P4 C47 1.812(9) .
P4 C49 1.813(6) .
N1 C1 1.345(7) .
N1 C5 1.358(6) .
N2 C25 1.328(7) .
N2 C21 1.360(7) .
C1 C2 1.367(7) .
C1 H1A 0.9500 .
C2 C3 1.386(8) .
C2 H2A 0.9500 .
C3 C4 1.409(8) .
C3 H3A 0.9500 .
C4 C5 1.381(7) .
C4 C6 1.437(8) .
C5 H5A 0.9500 .
C6 C7 1.185(8) .
C7 C8 1.444(8) .
C8 C9 1.378(8) .
C8 C13 1.391(8) .
C9 C10 1.391(7) .
C9 H9A 0.9500 .
C10 C11 1.397(7) .
C10 C14 1.433(8) .
C11 C12 1.390(8) .
C11 H11A 0.9500 .
C12 C13 1.370(8) .
C12 H12A 0.9500 .
C13 H13A 0.9500 .
C14 C26 1.201(7) 2_885
C15 C20 1.398(7) .
C15 C16 1.400(7) .
C16 C17 1.375(7) .
C16 H16A 0.9500 .
C17 C18 1.403(7) .
C17 H17A 0.9500 .
C18 C19 1.400(7) .
C19 C20 1.386(7) .
C19 H19A 0.9500 .
C20 H20A 0.9500 .
C21 C22 1.373(8) .
C21 H21A 0.9500 .
C22 C23 1.389(8) .
C22 H22A 0.9500 .
C23 C24 1.386(7) .
C23 H23A 0.9500 .
C24 C25 1.398(7) .
C24 C26 1.421(8) .
C25 H25A 0.9500 .
C26 C14 1.201(7) 2_885
C27 C28 1.503(10) .
C27 H27A 0.9900 .
C27 H27B 0.9900 .
C28 H28A 0.9800 .
C28 H28B 0.9800 .
C28 H28C 0.9800 .
C29 C30 1.518(8) .
C29 H29A 0.9900 .
C29 H29B 0.9900 .
C30 H30A 0.9800 .
C30 H30B 0.9800 .
C30 H30C 0.9800 .
C31 C32 1.492(10) .
C31 H31A 0.9900 .
C31 H31B 0.9900 .
C32 H32A 0.9800 .
C32 H32B 0.9800 .
C32 H32C 0.9800 .
C33 C34 1.539(8) .
C33 H33A 0.9900 .
C33 H33B 0.9900 .
C34 H34A 0.9800 .
C34 H34B 0.9800 .
C34 H34C 0.9800 .
C35 C36 1.506(10) .
C35 H35A 0.9900 .
C35 H35B 0.9900 .
C36 H36A 0.9800 .
C36 H36B 0.9800 .
C36 H36C 0.9800 .
C37 C38 1.471(11) .
C37 H37A 0.9900 .
C37 H37B 0.9900 .
C38 H38A 0.9800 .
C38 H38B 0.9800 .
C38 H38C 0.9800 .
C39 C40 1.512(10) .
C39 H39A 0.9900 .
C39 H39B 0.9900 .
C40 H40A 0.9800 .
C40 H40B 0.9800 .
C40 H40C 0.9800 .
C41 C42 1.487(11) .
C41 H41A 0.9900 .
C41 H41B 0.9900 .
C42 H42A 0.9800 .
C42 H42B 0.9800 .
C42 H42C 0.9800 .
C43 C44 1.515(8) .
C43 H43A 0.9900 .
C43 H43B 0.9900 .
C44 H44A 0.9800 .
C44 H44B 0.9800 .
C44 H44C 0.9800 .
C45 C46 1.481(14) .
C45 H45A 0.9900 .
C45 H45B 0.9900 .
C46 H46A 0.9800 .
C46 H46B 0.9800 .
C46 H46C 0.9800 .
C47 C48 1.429(8) .
C47 H47A 0.9900 .
C47 H47C 0.9900 .
C48 H48A 0.9800 .
C48 H48B 0.9800 .
C48 H48C 0.9800 .
C49 C50 1.519(6) .
C49 H49A 0.9900 .
C49 H49B 0.9900 .
C50 H50A 0.9800 .
C50 H50B 0.9800 .
C50 H50C 0.9800 .
P5 F1 1.573(4) .
P5 F2 1.584(4) .
P5 F5 1.586(4) .
P5 F4 1.594(4) .
P5 F3 1.596(4) .
P5 F6 1.606(4) .
P6 F8 1.554(6) .
P6 F7 1.557(6) .
P6 F12 1.559(5) .
P6 F9 1.576(5) .
P6 F11 1.586(5) .
P6 F10 1.605(5) .
Cl2 C01 1.771(9) .
Cl1 C01 1.771(9) .

loop_
_geom_torsion_atom_site_label_1
_geom_torsion_atom_site_label_2
_geom_torsion_atom_site_label_3
_geom_torsion_atom_site_label_4
_geom_torsion
_geom_torsion_site_symmetry_4
C18 Pt1 P1 C29 157.0(3) .
N1 Pt1 P1 C29 -19.1(3) .
P2 Pt1 P1 C29 -179(15) .
C18 Pt1 P1 C31 -82.0(3) .
N1 Pt1 P1 C31 101.9(3) .
P2 Pt1 P1 C31 -57.9(5) .
C18 Pt1 P1 C27 36.1(3) .
N1 Pt1 P1 C27 -140.0(3) .
P2 Pt1 P1 C27 60.2(6) .
C18 Pt1 P2 C33 168.9(3) .
N1 Pt1 P2 C33 -15.0(3) .
P1 Pt1 P2 C33 144.8(5) .
C18 Pt1 P2 C37 47.0(3) .
N1 Pt1 P2 C37 -136.9(3) .
P1 Pt1 P2 C37 22.9(6) .
C18 Pt1 P2 C35 -71.6(3) .
N1 Pt1 P2 C35 104.5(3) .
P1 Pt1 P2 C35 -95.7(5) .
C15 Pt2 P3 C43 -178.4(3) .
N2 Pt2 P3 C43 4.2(3) .
P4 Pt2 P3 C43 -139.5(8) .
C15 Pt2 P3 C39 -58.4(3) .
N2 Pt2 P3 C39 124.2(3) .
P4 Pt2 P3 C39 -19.5(8) .
C15 Pt2 P3 C41 62.3(3) .
N2 Pt2 P3 C41 -115.2(3) .
P4 Pt2 P3 C41 101.2(8) .
C15 Pt2 P4 C45 -27.9(4) .
N2 Pt2 P4 C45 149.6(4) .
P3 Pt2 P4 C45 -66.7(9) .
C15 Pt2 P4 C47 97.2(5) .
N2 Pt2 P4 C47 -85.3(5) .
P3 Pt2 P4 C47 58.4(9) .
C15 Pt2 P4 C49 -150.3(3) .
N2 Pt2 P4 C49 27.2(3) .
P3 Pt2 P4 C49 170.9(8) .
C18 Pt1 N1 C1 -14(3) .
P1 Pt1 N1 C1 91.1(4) .
P2 Pt1 N1 C1 -91.2(4) .
C18 Pt1 N1 C5 157(2) .
P1 Pt1 N1 C5 -97.9(4) .
P2 Pt1 N1 C5 79.9(4) .
C15 Pt2 N2 C25 7(4) .
P4 Pt2 N2 C25 -103.3(4) .
P3 Pt2 N2 C25 79.2(4) .
C15 Pt2 N2 C21 -167(4) .
P4 Pt2 N2 C21 83.5(4) .
P3 Pt2 N2 C21 -94.0(4) .
C5 N1 C1 C2 -0.9(7) .
Pt1 N1 C1 C2 170.7(4) .
N1 C1 C2 C3 -0.4(8) .
C1 C2 C3 C4 0.8(8) .
C2 C3 C4 C5 0.2(7) .
C2 C3 C4 C6 -179.0(5) .
C1 N1 C5 C4 2.0(7) .
Pt1 N1 C5 C4 -169.1(4) .
C3 C4 C5 N1 -1.7(7) .
C6 C4 C5 N1 177.6(5) .
C5 C4 C6 C7 -134(9) .
C3 C4 C6 C7 46(9) .
C4 C6 C7 C8 43(21) .
C6 C7 C8 C9 114(15) .
C6 C7 C8 C13 -67(15) .
C13 C8 C9 C10 2.2(8) .
C7 C8 C9 C10 -178.6(5) .
C8 C9 C10 C11 -0.7(8) .
C8 C9 C10 C14 -177.1(5) .
C9 C10 C11 C12 -0.7(8) .
C14 C10 C11 C12 175.6(5) .
C10 C11 C12 C13 0.7(9) .
C11 C12 C13 C8 0.8(9) .
C9 C8 C13 C12 -2.3(9) .
C7 C8 C13 C12 178.5(6) .
C9 C10 C14 C26 29(7) 2_885
C11 C10 C14 C26 -147(7) 2_885
N2 Pt2 C15 C20 165(4) .
P4 Pt2 C15 C20 -85.6(4) .
P3 Pt2 C15 C20 91.7(4) .
N2 Pt2 C15 C16 -15(4) .
P4 Pt2 C15 C16 95.2(4) .
P3 Pt2 C15 C16 -87.5(4) .
C20 C15 C16 C17 0.9(8) .
Pt2 C15 C16 C17 -179.8(4) .
C15 C16 C17 C18 -0.4(8) .
C16 C17 C18 C19 -0.2(7) .
C16 C17 C18 Pt1 -177.8(4) .
N1 Pt1 C18 C19 5(3) .
P1 Pt1 C18 C19 -99.9(4) .
P2 Pt1 C18 C19 82.8(4) .
N1 Pt1 C18 C17 -177(2) .
P1 Pt1 C18 C17 77.7(4) .
P2 Pt1 C18 C17 -99.7(4) .
C17 C18 C19 C20 0.3(7) .
Pt1 C18 C19 C20 178.0(4) .
C18 C19 C20 C15 0.2(8) .
C16 C15 C20 C19 -0.8(7) .
Pt2 C15 C20 C19 179.9(4) .
C25 N2 C21 C22 1.2(8) .
Pt2 N2 C21 C22 174.4(4) .
N2 C21 C22 C23 -1.4(8) .
C21 C22 C23 C24 0.3(8) .
C22 C23 C24 C25 0.9(7) .
C22 C23 C24 C26 -177.5(5) .
C21 N2 C25 C24 0.0(7) .
Pt2 N2 C25 C24 -173.4(4) .
C23 C24 C25 N2 -1.0(8) .
C26 C24 C25 N2 177.4(5) .
C23 C24 C26 C14 151(5) 2_885
C25 C24 C26 C14 -28(6) 2_885
C29 P1 C27 C28 -60.7(5) .
C31 P1 C27 C28 -172.3(5) .
Pt1 P1 C27 C28 65.7(5) .
C31 P1 C29 C30 53.3(6) .
C27 P1 C29 C30 -56.2(6) .
Pt1 P1 C29 C30 176.7(4) .
C29 P1 C31 C32 66.3(6) .
C27 P1 C31 C32 175.9(6) .
Pt1 P1 C31 C32 -59.1(6) .
C37 P2 C33 C34 -53.3(7) .
C35 P2 C33 C34 55.7(7) .
Pt1 P2 C33 C34 -179.9(5) .
C33 P2 C35 C36 67.2(6) .
C37 P2 C35 C36 178.0(6) .
Pt1 P2 C35 C36 -57.1(6) .
C33 P2 C37 C38 -64.3(6) .
C35 P2 C37 C38 -174.2(6) .
Pt1 P2 C37 C38 61.6(6) .
C43 P3 C39 C40 67.7(5) .
C41 P3 C39 C40 177.9(5) .
Pt2 P3 C39 C40 -57.7(5) .
C43 P3 C41 C42 -63.4(7) .
C39 P3 C41 C42 -173.5(6) .
Pt2 P3 C41 C42 61.5(6) .
C39 P3 C43 C44 60.3(6) .
C41 P3 C43 C44 -50.7(7) .
Pt2 P3 C43 C44 -174.6(5) .
C47 P4 C45 C46 166.3(6) .
C49 P4 C45 C46 60.9(7) .
Pt2 P4 C45 C46 -65.9(6) .
C45 P4 C47 C48 84.9(9) .
C49 P4 C47 C48 -166.3(9) .
Pt2 P4 C47 C48 -45.8(10) .
C45 P4 C49 C50 54.3(7) .
C47 P4 C49 C50 -56.3(6) .
Pt2 P4 C49 C50 -176.3(5) .

loop_
_platon_squeeze_void_nr
_platon_squeeze_void_average_x
_platon_squeeze_void_average_y
_platon_squeeze_void_average_z
_platon_squeeze_void_volume
_platon_squeeze_void_count_electrons
_platon_squeeze_void_content
1 0.100 0.948 0.556 9 0 ' '
2 0.500 0.618 1.000 447 148 ' '
3 0.295 0.329 0.550 12 1 ' '
4 0.704 0.671 0.450 12 1 ' '
5 0.900 0.052 0.444 9 0 ' '
